data_2014772
loop_
_publ_author_name
'Wang, Xin-Qiang'
'Yu, Wen-Tao'
'Xu, Dong'
'Zhang, Guang-Hui'
'Geng, Yan-Ling'

_publ_section_title Poly[bis(<i>N</i>-methylformamide)tetra-\m-thiocyanato-manganese(II)mercury(II)]
_journal_issue 6
_journal_name_full 'Acta Crystallographica Section C'
_journal_page_first m278
_journal_page_last m280
_journal_paper_doi 10.1107/S0108270105010814
_journal_volume 61
_journal_year 2005
_chemical_formula_iupac '[Mn Hg (C2 H5 N O)2 (S C N)4]'
_chemical_formula_moiety 'C8 H10 Hg Mn N6 O2 S4'
_chemical_formula_sum 'C8 H10 Hg Mn N6 O2 S4'
_chemical_formula_weight 605.99
_chemical_name_systematic
;
Poly[(\m-thiocyanato-1:2\k^2^S:N)bis(thiocyanato-2\kN)bis(N-methylformamide-
2\kO)manganese(II)mercury(II)]
;
_space_group_IT_number 33
_symmetry_cell_setting orthorhombic
_symmetry_space_group_name_Hall 'P 2c -2n'
_symmetry_space_group_name_H-M 'P n a 21'
_atom_sites_solution_hydrogens geom
_atom_sites_solution_primary direct
_atom_sites_solution_secondary difmap
_audit_creation_method SHELXL97
_cell_angle_alpha 90.00
_cell_angle_beta 90.00
_cell_angle_gamma 90.00
_cell_formula_units_Z 4
_cell_length_a 16.1203(15)
_cell_length_b 7.7373(7)
_cell_length_c 15.2135(18)
_cell_measurement_reflns_used 43
_cell_measurement_temperature 293(2)
_cell_measurement_theta_max 12.51
_cell_measurement_theta_min 6.43
_cell_volume 1897.5(3)
_computing_cell_refinement XSCANS
_computing_data_collection 'XSCANS (Siemens, 1996)'
_computing_data_reduction 'SHELXTL (Bruker, 1997)'
_computing_molecular_graphics SHELXTL
_computing_publication_material 'Please provide missing details'
_computing_structure_refinement SHELXTL
_computing_structure_solution SHELXTL
_diffrn_ambient_temperature 293(2)
_diffrn_measured_fraction_theta_full 1.000
_diffrn_measured_fraction_theta_max 1.000
_diffrn_measurement_device_type 'Bruker P4'
_diffrn_measurement_method \w
_diffrn_radiation_monochromator graphite
_diffrn_radiation_source 'fine-focus sealed tube'
_diffrn_radiation_type MoK\a
_diffrn_radiation_wavelength 0.71069
_diffrn_reflns_av_R_equivalents 0.0304
_diffrn_reflns_av_sigmaI/netI 0.0503
_diffrn_reflns_limit_h_max 20
_diffrn_reflns_limit_h_min -1
_diffrn_reflns_limit_k_max 10
_diffrn_reflns_limit_k_min -1
_diffrn_reflns_limit_l_max 1
_diffrn_reflns_limit_l_min -19
_diffrn_reflns_number 2951
_diffrn_reflns_theta_full 27.50
_diffrn_reflns_theta_max 27.50
_diffrn_reflns_theta_min 2.53
_diffrn_standards_decay_% 0
_diffrn_standards_interval_count 97
_diffrn_standards_number 3
_exptl_absorpt_coefficient_mu 9.197
_exptl_absorpt_correction_T_max 0.30
_exptl_absorpt_correction_T_min 0.10
_exptl_absorpt_correction_type psi-scan
_exptl_absorpt_process_details '(XSCANS; Siemens, 1996)'
_exptl_crystal_colour colourless
_exptl_crystal_density_diffrn 2.121
_exptl_crystal_density_method 'not measured'
_exptl_crystal_description prism
_exptl_crystal_F_000 1140
_exptl_crystal_size_max 0.23
_exptl_crystal_size_mid 0.18
_exptl_crystal_size_min 0.13
_refine_diff_density_max 0.683
_refine_diff_density_min -0.560
_refine_ls_abs_structure_details 'Flack (1983), 162 Friedel pairs'
_refine_ls_abs_structure_Flack 0.12(2)
_refine_ls_extinction_coef 0.00286(17)
_refine_ls_extinction_expression Fc^*^=kFc[1+0.001xFc^2^\l^3^/sin(2\q)]^-1/4^
_refine_ls_extinction_method SHELXTL
_refine_ls_goodness_of_fit_ref 0.979
_refine_ls_hydrogen_treatment constr
_refine_ls_matrix_type full
_refine_ls_number_parameters 203
_refine_ls_number_reflns 2417
_refine_ls_number_restraints 1
_refine_ls_restrained_S_all 0.979
_refine_ls_R_factor_all 0.0701
_refine_ls_R_factor_gt 0.0395
_refine_ls_shift/su_max 0.001
_refine_ls_shift/su_mean 0.000
_refine_ls_structure_factor_coef Fsqd
_refine_ls_weighting_details 'w = 1/[\s^2^(Fo^2^)+(0.0304P)^2^] where P=(Fo^2^+2Fc^2^)/3'
_refine_ls_weighting_scheme calc
_refine_ls_wR_factor_gt 0.0679
_refine_ls_wR_factor_ref 0.0767
_reflns_number_gt 1656
_reflns_number_total 2417
_reflns_threshold_expression I>2\s(I)
_cod_data_source_file av1235.cif
_cod_data_source_block I
_cod_depositor_comments
;
The following automatic conversions were performed:
'_symmetry_cell_setting' value 'Orthorhombic' changed to 'orthorhombic'
according to '/home/saulius/struct/CIF-dictionaries/cif_core.dic'
dictionary named 'cif_core.dic' version 2.4.1 from 2010-06-29.

Automatic conversion script
Id: cif_fix_enum 1527 2010-12-29 10:47:43Z saulius 

The following automatic conversions were performed:

'_symmetry_cell_setting' value 'Orthorhombic' changed to
'orthorhombic' according to
/home/saulius/struct/CIF-dictionaries/cif_core.dic dictionary named
'cif_core.dic' version 2.4.1 from 2010-06-29.

Automatic conversion script
Id: cif_fix_values 1715 2011-07-08 13:25:40Z adriana 
;
_cod_original_sg_symbol_H-M Pna21
_cod_database_code 2014772

loop_
_symmetry_equiv_pos_as_xyz
'x, y, z'
'-x, -y, z+1/2'
'-x+1/2, y+1/2, z+1/2'
'x+1/2, -y+1/2, z'

loop_
_atom_site_label
_atom_site_fract_x
_atom_site_fract_y
_atom_site_fract_z
_atom_site_U_iso_or_equiv
_atom_site_adp_type
_atom_site_calc_flag
_atom_site_refinement_flags
_atom_site_occupancy
_atom_site_disorder_assembly
_atom_site_disorder_group
_atom_site_type_symbol
C1 0.7531(8) 0.3591(16) 0.6134(9) 0.063(4) Uani d . 1 . . C
C2 0.9972(7) 0.1733(16) 0.4615(9) 0.053(3) Uani d . 1 . . C
C3 0.9924(8) 0.6752(18) 0.6124(10) 0.063(4) Uani d . 1 . . C
C4 0.9914(7) 0.6918(18) 0.2928(8) 0.054(3) Uani d . 1 . . C
C5 0.8091(10) 0.893(2) 0.4438(12) 0.073(4) Uani d . 1 . . C
H5A 0.8643 0.9196 0.4325 0.088 Uiso calc R 1 . . H
C6 0.6709(13) 0.989(2) 0.466(2) 0.142(10) Uani d . 1 . . C
H6A 0.6374 1.0731 0.4363 0.214 Uiso calc R 1 . . H
H6B 0.6608 0.9965 0.5284 0.214 Uiso calc R 1 . . H
H6C 0.6568 0.8754 0.4458 0.214 Uiso calc R 1 . . H
C7 0.7269(10) 0.457(2) 0.3243(12) 0.061(4) Uani d . 1 . . C
H7 0.7099 0.5657 0.3439 0.074 Uiso calc R 1 . . H
C8 0.7017(12) 0.229(3) 0.2256(15) 0.161(11) Uani d . 1 . . C
H8A 0.7024 0.2442 0.1630 0.242 Uiso calc R 1 . . H
H8B 0.6615 0.1426 0.2409 0.242 Uiso calc R 1 . . H
H8C 0.7556 0.1935 0.2453 0.242 Uiso calc R 1 . . H
N1 0.7936(7) 0.3996(14) 0.5555(8) 0.065(3) Uani d . 1 . . N
N2 0.9499(7) 0.2800(16) 0.4477(9) 0.072(3) Uani d . 1 . . N
N3 0.9536(7) 0.6263(16) 0.5552(9) 0.074(3) Uani d . 1 . . N
N4 0.9507(7) 0.6468(16) 0.3485(7) 0.062(3) Uani d . 1 . . N
N5 0.7558(11) 1.0222(17) 0.4492(16) 0.101(5) Uani d . 1 . . N
H5B 0.7727 1.1267 0.4422 0.121 Uiso calc R 1 . . H
N6 0.6807(7) 0.3838(18) 0.2655(9) 0.082(4) Uani d . 1 . . N
H6D 0.6351 0.4332 0.2505 0.098 Uiso calc R 1 . . H
O1 0.7911(5) 0.7407(12) 0.4526(8) 0.071(3) Uani d . 1 . . O
O2 0.7906(6) 0.3990(12) 0.3568(6) 0.063(3) Uani d . 1 . . O
S1 0.6957(2) 0.2982(6) 0.6976(3) 0.0829(12) Uani d . 1 . . S
Mn1 0.87366(12) 0.5179(2) 0.45198(15) 0.0525(5) Uani d . 1 . . Mn
Hg1 0.56627(3) 0.45301(6) 0.64685(5) 0.06246(18) Uani d . 1 . . Hg
S2 1.0660(3) 0.0241(5) 0.4798(3) 0.0734(11) Uani d . 1 . . S
S3 1.0456(3) 0.7393(6) 0.6995(3) 0.0876(13) Uani d . 1 . . S
S4 1.0481(2) 0.7590(5) 0.2100(3) 0.0665(10) Uani d . 1 . . S

loop_
_atom_site_aniso_label
_atom_site_aniso_U_11
_atom_site_aniso_U_22
_atom_site_aniso_U_33
_atom_site_aniso_U_12
_atom_site_aniso_U_13
_atom_site_aniso_U_23
C1 0.057(7) 0.050(7) 0.081(11) -0.003(6) -0.007(7) 0.019(8)
C2 0.057(7) 0.050(7) 0.052(7) 0.002(7) 0.008(7) -0.007(7)
C3 0.058(7) 0.059(8) 0.072(11) 0.005(7) 0.001(7) 0.012(8)
C4 0.049(7) 0.072(10) 0.040(7) 0.014(7) -0.001(6) 0.004(7)
C5 0.069(10) 0.065(10) 0.085(12) 0.005(9) 0.003(10) -0.016(10)
C6 0.132(19) 0.075(13) 0.22(3) 0.030(12) 0.02(2) -0.019(17)
C7 0.073(10) 0.050(10) 0.062(9) 0.002(9) 0.014(8) 0.020(9)
C8 0.138(17) 0.16(2) 0.18(2) 0.053(17) -0.055(16) -0.124(19)
N1 0.064(6) 0.074(8) 0.057(6) -0.003(6) 0.002(6) 0.006(7)
N2 0.078(8) 0.061(7) 0.078(8) 0.015(7) 0.014(8) -0.002(7)
N3 0.079(8) 0.072(8) 0.072(8) -0.024(6) -0.018(7) -0.001(7)
N4 0.069(7) 0.072(8) 0.046(6) 0.005(6) -0.006(6) 0.005(6)
N5 0.093(11) 0.048(8) 0.161(15) -0.015(8) -0.001(12) 0.003(12)
N6 0.063(7) 0.110(11) 0.073(8) 0.004(7) -0.024(7) -0.025(9)
O1 0.070(6) 0.051(6) 0.092(7) -0.003(5) -0.005(6) -0.002(6)
O2 0.068(6) 0.056(6) 0.066(6) 0.003(5) -0.021(5) -0.008(5)
S1 0.061(2) 0.107(3) 0.081(2) 0.017(2) 0.011(2) 0.040(3)
Mn1 0.0554(10) 0.0506(11) 0.0514(10) -0.0027(9) -0.0033(9) -0.0002(10)
Hg1 0.0621(3) 0.0680(3) 0.0573(2) 0.0089(3) -0.0029(5) 0.0093(5)
S2 0.088(2) 0.077(2) 0.0551(19) 0.030(2) 0.003(2) -0.0005(19)
S3 0.120(3) 0.070(2) 0.072(2) -0.017(2) -0.041(3) 0.009(2)
S4 0.0521(18) 0.074(2) 0.073(2) 0.0007(17) 0.0102(19) 0.009(2)

loop_
_atom_type_symbol
_atom_type_description
_atom_type_scat_dispersion_real
_atom_type_scat_dispersion_imag
_atom_type_scat_source
C C 0.0033 0.0016 'International Tables Vol C Tables 4.2.6.8 and 6.1.1.4'
H H 0.0000 0.0000 'International Tables Vol C Tables 4.2.6.8 and 6.1.1.4'
N N 0.0061 0.0033 'International Tables Vol C Tables 4.2.6.8 and 6.1.1.4'
O O 0.0106 0.0060 'International Tables Vol C Tables 4.2.6.8 and 6.1.1.4'
S S 0.1246 0.1234 'International Tables Vol C Tables 4.2.6.8 and 6.1.1.4'
Mn Mn 0.3368 0.7283 'International Tables Vol C Tables 4.2.6.8 and 6.1.1.4'
Hg Hg -2.3894 9.2266 'International Tables Vol C Tables 4.2.6.8 and 6.1.1.4'

loop_
_geom_angle_atom_site_label_1
_geom_angle_atom_site_label_2
_geom_angle_atom_site_label_3
_geom_angle_site_symmetry_1
_geom_angle_site_symmetry_3
_geom_angle
_geom_angle_publ_flag
N1 C1 S1 . . 179.0(13) y
N2 C2 S2 . . 178.8(13) y
N3 C3 S3 . . 176.7(13) y
N4 C4 S4 . . 178.1(12) y
O1 C5 N5 . . 124.7(16) ?
O1 C5 H5A . . 117.7 ?
N5 C5 H5A . . 117.7 ?
N5 C6 H6A . . 109.5 ?
N5 C6 H6B . . 109.5 ?
H6A C6 H6B . . 109.5 ?
N5 C6 H6C . . 109.5 ?
H6A C6 H6C . . 109.5 ?
H6B C6 H6C . . 109.5 ?
O2 C7 N6 . . 126.6(16) ?
O2 C7 H7 . . 116.7 ?
N6 C7 H7 . . 116.7 ?
N6 C8 H8A . . 109.5 ?
N6 C8 H8B . . 109.5 ?
H8A C8 H8B . . 109.5 ?
N6 C8 H8C . . 109.5 ?
H8A C8 H8C . . 109.5 ?
H8B C8 H8C . . 109.5 ?
C1 N1 Mn1 . . 171.3(12) y
C2 N2 Mn1 . . 164.8(12) y
C3 N3 Mn1 . . 175.5(12) y
C4 N4 Mn1 . . 171.5(13) y
C5 N5 C6 . . 120.2(15) ?
C5 N5 H5B . . 119.9 ?
C6 N5 H5B . . 119.9 ?
C7 N6 C8 . . 122.9(15) ?
C7 N6 H6D . . 118.6 ?
C8 N6 H6D . . 118.6 ?
C5 O1 Mn1 . . 128.2(10) ?
C7 O2 Mn1 . . 128.9(10) ?
C1 S1 Hg1 . . 95.2(5) y
O2 Mn1 O1 . . 87.8(4) y
O2 Mn1 N3 . . 176.0(4) y
O1 Mn1 N3 . . 93.0(4) y
O2 Mn1 N2 . . 88.3(4) y
O1 Mn1 N2 . . 175.8(4) y
N3 Mn1 N2 . . 90.7(5) y
O2 Mn1 N1 . . 86.6(4) y
O1 Mn1 N1 . . 88.2(4) y
N3 Mn1 N1 . . 89.5(5) y
N2 Mn1 N1 . . 90.0(4) y
O2 Mn1 N4 . . 93.5(4) y
O1 Mn1 N4 . . 89.3(4) y
N3 Mn1 N4 . . 90.4(4) y
N2 Mn1 N4 . . 92.4(4) y
N1 Mn1 N4 . . 177.5(4) y
S1 Hg1 S3 . 4_465 117.21(16) y
S1 Hg1 S2 . 4_455 109.83(15) y
S3 Hg1 S2 4_465 4_455 104.46(15) y
S1 Hg1 S4 . 3_645 101.65(14) y
S3 Hg1 S4 4_465 3_645 109.72(16) y
S2 Hg1 S4 4_455 3_645 114.40(14) y
C2 S2 Hg1 . 4 97.1(5) y
C3 S3 Hg1 . 4_565 95.5(5) y
C4 S4 Hg1 . 3_654 94.2(4) y

loop_
_geom_bond_atom_site_label_1
_geom_bond_atom_site_label_2
_geom_bond_site_symmetry_2
_geom_bond_distance
_geom_bond_publ_flag
C1 N1 . 1.140(15) y
C1 S1 . 1.649(14) y
C2 N2 . 1.144(14) y
C2 S2 . 1.625(13) y
C3 N3 . 1.136(16) y
C3 S3 . 1.655(15) y
C4 N4 . 1.127(15) y
C4 S4 . 1.641(14) y
C5 O1 . 1.218(17) ?
C5 N5 . 1.32(2) ?
C5 H5A . 0.9300 ?
C6 N5 . 1.42(2) ?
C6 H6A . 0.9600 ?
C6 H6B . 0.9600 ?
C6 H6C . 0.9600 ?
C7 O2 . 1.226(17) ?
C7 N6 . 1.30(2) ?
C7 H7 . 0.9300 ?
C8 N6 . 1.38(2) ?
C8 H8A . 0.9600 ?
C8 H8B . 0.9600 ?
C8 H8C . 0.9600 ?
N1 Mn1 . 2.233(12) y
N2 Mn1 . 2.214(12) y
N3 Mn1 . 2.199(12) y
N4 Mn1 . 2.240(12) y
N5 H5B . 0.8600 ?
N6 H6D . 0.8600 ?
O1 Mn1 . 2.178(9) y
O2 Mn1 . 2.176(9) y
S1 Hg1 . 2.526(4) y
Hg1 S3 4_465 2.534(5) ?
Hg1 S2 4_455 2.548(4) ?
Hg1 S4 3_645 2.563(4) ?
S2 Hg1 4 2.548(4) y
S3 Hg1 4_565 2.534(5) y
S4 Hg1 3_654 2.563(4) y

loop_
_geom_hbond_atom_site_label_D
_geom_hbond_atom_site_label_H
_geom_hbond_atom_site_label_A
_geom_hbond_site_symmetry_A
_geom_hbond_distance_DH
_geom_hbond_distance_HA
_geom_hbond_distance_DA
_geom_hbond_angle_DHA
N5 H5B O2 1_565 0.86 2.49 3.285(19) 154

loop_
_geom_torsion_atom_site_label_1
_geom_torsion_atom_site_label_2
_geom_torsion_atom_site_label_3
_geom_torsion_atom_site_label_4
_geom_torsion_site_symmetry_4
_geom_torsion
S1 C1 N1 Mn1 . -12E1(8)
S2 C2 N2 Mn1 . -9E1(7)
S3 C3 N3 Mn1 . -1E1(4)
S4 C4 N4 Mn1 . 10E1(4)
O1 C5 N5 C6 . 0(4)
O2 C7 N6 C8 . -5(3)
N5 C5 O1 Mn1 . -176.5(16)
N6 C7 O2 Mn1 . 177.6(12)
N1 C1 S1 Hg1 . -17E1(9)
C7 O2 Mn1 O1 . 0.8(12)
C7 O2 Mn1 N3 . 103(6)
C7 O2 Mn1 N2 . 179.3(13)
C7 O2 Mn1 N1 . 89.2(12)
C7 O2 Mn1 N4 . -88.4(13)
C5 O1 Mn1 O2 . -130.0(15)
C5 O1 Mn1 N3 . 53.9(16)
C5 O1 Mn1 N2 . -152(6)
C5 O1 Mn1 N1 . 143.3(15)
C5 O1 Mn1 N4 . -36.5(15)
C3 N3 Mn1 O2 . 0E1(2)
C3 N3 Mn1 O1 . 102(16)
C3 N3 Mn1 N2 . -76(16)
C3 N3 Mn1 N1 . 14(16)
C3 N3 Mn1 N4 . -169(16)
C2 N2 Mn1 O2 . -168(4)
C2 N2 Mn1 O1 . -146(6)
C2 N2 Mn1 N3 . 8(4)
C2 N2 Mn1 N1 . -81(4)
C2 N2 Mn1 N4 . 99(4)
C1 N1 Mn1 O2 . -134(7)
C1 N1 Mn1 O1 . -46(7)
C1 N1 Mn1 N3 . 47(7)
C1 N1 Mn1 N2 . 138(7)
C1 N1 Mn1 N4 . -41(14)
C4 N4 Mn1 O2 . -61(7)
C4 N4 Mn1 O1 . -149(7)
C4 N4 Mn1 N3 . 118(7)
C4 N4 Mn1 N2 . 28(7)
C4 N4 Mn1 N1 . -153(9)
C1 S1 Hg1 S3 4_465 -90.6(5)
C1 S1 Hg1 S2 4_455 28.3(5)
C1 S1 Hg1 S4 3_645 149.8(5)
N2 C2 S2 Hg1 4 12E1(7)
N3 C3 S3 Hg1 4_565 -14E1(3)
N4 C4 S4 Hg1 3_654 2E1(5)
